data_2101278
loop_
_publ_author_name
'T\"ornroos, K. W.'
'B\"urgi, H.-B.'
'Calzaferri, G.'
'B\"urgy, H.'

_publ_section_title
;
 The crystal and molecular structure of dodecahydridosilasesquioxane,
 H~12~Si~12~O~18~
;
_journal_issue 2
_journal_name_full 'Acta Crystallographica Section B'
_journal_page_first 155
_journal_page_last 161
_journal_paper_doi 10.1107/S0108768194013558
_journal_volume 51
_journal_year 1995
_chemical_formula_sum 'H12 O18 Si12'
_chemical_formula_weight 637.11
_symmetry_cell_setting orthorhombic
_symmetry_space_group_name_Hall '-P 2ac 2ab'
_symmetry_space_group_name_H-M 'P b c a'
_cell_angle_alpha 90
_cell_angle_beta 90
_cell_angle_gamma 90
_cell_formula_units_Z 8
_cell_length_a 14.605(2)
_cell_length_b 20.738(3)
_cell_length_c 15.420(2)
_cell_volume 4670.4(11)
_diffrn_radiation_type Mo
_diffrn_radiation_wavelength 0.71069
_exptl_absorpt_coefficient_mu 0.74
_exptl_crystal_density_diffrn 1.81
_exptl_crystal_F_000 2592
_cod_data_source_file cr0477.cif
_cod_data_source_block cr0477a
_cod_original_cell_volume 4670.0(10)
_cod_database_code 2101278

loop_
_atom_site_label
_atom_site_fract_x
_atom_site_fract_y
_atom_site_fract_z
_atom_site_U_iso_or_equiv
Si(1) .10035(9) .48044(6) .16465(8) .0340(3)
Si(2) .14232(9) .23069(6) .21647(9) .0361(3)
Si(3) .09907(8) .25670(6) .02258(9) .0326(3)
Si(4) .04708(9) .40183(6) -.00178(8) .0331(3)
Si(5) .30643(8) .24225(6) -.02176(9) .0346(3)
Si(6) .21256(9) .46114(7) -.10112(8) .0361(3)
Si(7) .39012(9) .35287(6) .24674(9) .0340(3)
Si(8) .17784(8) .36946(6) .28271(8) .0328(3)
Si(9) .35025(9) .21876(6) .17572(9) .0366(3)
Si(10) .26931(9) .53571(6) .06764(9) .0361(3)
Si(11) .38524(9) .37351(7) -.08404(8) .0363(3)
Si(12) .43720(9) .44367(6) .09057(9) .0360(3)
O(1) .4012(2) .2781(2) .2226(2) .0448(9)
O(2) .1891(2) .5212(2) .1356(2) .0429(8)
O(3) .1019(2) .2287(2) .1195(2) .0400(8)
O(4) .3601(2) .2988(2) -.0699(3) .0497(9)
O(5) .2837(2) .3701(2) .2562(2) .0555(10)
O(6) .1235(2) .4211(2) -.0715(2) .0459(9)
O(7) .1996(2) .2582(2) -.0190(2) .0523(10)
O(8) .0536(3) .4480(2) .0812(2) .0505(9)
O(9) .2965(3) .4126(2) -.1147(2) .0563(10)
O(10) .2485(2) .2100(2) .2152(2) .0418(8)
O(11) .3606(3) .4979(2) .0969(2) .0518(9)
O(12) .2383(3) .5136(2) -.0282(2) .0433(8)
O(13) .3445(2) .2327(2) .0740(2) .0580(11)
O(14) .4238(3) .4029(2) .0034(3) .0622(11)
O(15) .1321(2) .3030(2) .2546(3) .0486(9)
O(16) .4341(3) .3965(2) .1719(3) .0612(11)
O(17) .1281(3) .4276(2) .2342(3) .0590(11)
O(18) .0585(3) .3281(2) .0250(3) .0569(10)
H(1) .0346(3) .5245(2) .2042(2) .043(4)
H(2) .0910(3) .1859(2) .2711(2) .043(4)
H(3) .0399(2) .2160(2) -.0305(2) .043(4)
H(4) -.0429(3) .41020(10) -.0414(2) .043(4)
H(5) .31980(10) .1825(2) -.0701(2) .043(4)
H(6) .19320(10) .4942(2) -.1827(3) .043(4)
H(7) .4367(2) .36580(10) .3286(3) .043(4)
H(8) .16920(10) .37780(10) .3763(4) .043(4)
H(9) .4026(2) .1598(2) .19030(10) .043(4)
H(10) .28790(10) .6049(3) .06700(10) .043(4)
H(11) .4556(3) .37850(10) -.1510(3) .043(4)
H(12) .5267(3) .47480(10) .08790(10) .043(4)

loop_
_geom_angle_atom_site_label_1
_geom_angle_atom_site_label_2
_geom_angle_atom_site_label_3
_geom_angle
Si(7) O(1) Si(9) 142.9(2)
Si(1) O(2) Si(10) 150.4(2)
Si(2) O(3) Si(3) 150.1(2)
Si(5) O(4) Si(11) 152.2(3)
Si(7) O(5) Si(8) 163.7(3)
Si(4) O(6) Si(6) 152.0(2)
Si(3) O(7) Si(5) 154.6(3)
Si(1) O(8) Si(4) 156.5(3)
Si(6) O(9) Si(11) 154.2(3)
Si(2) O(10) Si(9) 149.4(2)
Si(10) O(11) Si(12) 155.4(3)
Si(6) O(12) Si(10) 154.0(2)
Si(5) O(13) Si(9) 162.4(2)
Si(11) O(14) Si(12) 164.2(3)
Si(2) O(15) Si(8) 149.6(2)
Si(7) O(16) Si(12) 158.0(3)
Si(1) O(17) Si(8) 163.0(3)
Si(3) O(18) Si(4) 157.5(3)
O(2) Si(1) O(8) 109.9(2)
O(2) Si(1) O(17) 110.1(2)
O(8) Si(1) O(17) 111.2(2)
O(3) Si(2) O(10) 109.6(2)
O(3) Si(2) O(15) 109.1(2)
O(10) Si(2) O(15) 109.9(2)
O(3) Si(3) O(7) 110.8(2)
O(3) Si(3) O(18) 108.9(2)
O(7) Si(3) O(18) 109.4(2)
O(6) Si(4) O(8) 110.3(2)
O(6) Si(4) O(18) 109.9(2)
O(8) Si(4) O(18) 111.1(2)
O(4) Si(5) O(7) 109.9(2)
O(4) Si(5) O(13) 110.7(2)
O(7) Si(5) O(13) 110.0(3)
O(6) Si(6) O(9) 109.4(2)
O(6) Si(6) O(12) 109.9(2)
O(9) Si(6) O(12) 109.7(2)
O(1) Si(7) O(5) 109.6(2)
O(1) Si(7) O(16) 109.8(2)
O(5) Si(7) O(16) 109.2(2)
O(5) Si(8) O(15) 110.1(2)
O(5) Si(8) O(17) 108.3(2)
O(15) Si(8) O(17) 109.7(2)
O(1) Si(9) O(10) 110.0(2)
O(1) Si(9) O(13) 109.1(2)
O(10) Si(9) O(13) 110.0(2)
O(2) Si(10) O(11) 109.3(2)
O(2) Si(10) O(12) 110.0(2)
O(11) Si(10) O(12) 110.5(2)
O(4) Si(11) O(9) 110.1(2)
O(4) Si(11) O(14) 109.7(2)
O(9) Si(11) O(14) 110.2(2)
O(11) Si(12) O(14) 109.8(2)
O(11) Si(12) O(16) 111.5(2)
O(14) Si(12) O(16) 109.5(2)

loop_
_geom_bond_atom_site_label_1
_geom_bond_atom_site_label_2
_geom_bond_distance
Si(1) O(2) 1.611(3)
Si(1) O(8) 1.605(4)
Si(1) O(17) 1.587(3)
Si(2) O(3) 1.608(3)
Si(2) O(10) 1.609(3)
Si(2) O(15) 1.617(4)
Si(3) O(3) 1.603(3)
Si(3) O(7) 1.603(3)
Si(3) O(18) 1.596(3)
Si(4) O(6) 1.601(3)
Si(4) O(8) 1.600(3)
Si(4) O(18) 1.592(3)
Si(5) O(4) 1.593(3)
Si(5) O(7) 1.594(3)
Si(5) O(13) 1.591(3)
Si(6) O(6) 1.609(3)
Si(6) O(9) 1.600(3)
Si(6) O(12) 1.608(3)
Si(7) O(1) 1.602(3)
Si(7) O(5) 1.602(3)
Si(7) O(16) 1.601(3)
Si(8) O(5) 1.599(3)
Si(8) O(15) 1.592(3)
Si(8) O(17) 1.593(3)
Si(9) O(1) 1.609(3)
Si(9) O(10) 1.616(3)
Si(9) O(13) 1.597(4)
Si(10) O(2) 1.601(3)
Si(10) O(11) 1.611(4)
Si(10) O(12) 1.613(4)
Si(11) O(4) 1.608(4)
Si(11) O(9) 1.601(4)
Si(11) O(14) 1.582(4)
Si(12) O(11) 1.590(4)
Si(12) O(14) 1.601(4)
Si(12) O(16) 1.591(4)
